data_7118703
loop_
_publ_author_name
'Yang, Jin-Ming'
'Li, Peng-Hua'
'Wei, Yin'
'Tang, Xiang-Ying'
'Shi, Min'

_publ_section_title
;
 Gold(i)-catalyzed highly stereoselective synthesis of polycyclic
 indolines: the construction of four contiguous stereocenters.
;
_journal_issue 2
_journal_name_full 'Chemical communications (Cambridge, England)'
_journal_page_first 346
_journal_page_last 349
_journal_paper_doi 10.1039/c5cc08381h
_journal_volume 52
_journal_year 2016
_chemical_formula_moiety 'C26 H32 N2 O5 S'
_chemical_formula_sum 'C26 H32 N2 O5 S'
_chemical_formula_weight 484.59
_chemical_name_systematic
;
 ?
;
_space_group_crystal_system monoclinic
_space_group_IT_number 14
_space_group_name_Hall '-P 2yn'
_space_group_name_H-M_alt 'P 1 21/n 1'
_symmetry_space_group_name_Hall '-P 2yn'
_symmetry_space_group_name_H-M 'P 1 21/n 1'
_atom_sites_solution_hydrogens geom
_atom_sites_solution_primary direct
_audit_creation_date 2014-10-30
_audit_creation_method
;
Olex2 1.2
(compiled 2014.07.22 svn.r2960 for OlexSys, GUI svn.r4862)
;
_audit_update_record
;
2014-11-19 deposited with the CCDC.
2015-10-26 downloaded from the CCDC.
;
_cell_angle_alpha 90
_cell_angle_beta 95.566(6)
_cell_angle_gamma 90
_cell_formula_units_Z 4
_cell_length_a 9.814(4)
_cell_length_b 10.840(4)
_cell_length_c 23.074(9)
_cell_measurement_reflns_used 1826
_cell_measurement_temperature 130
_cell_measurement_theta_max 20.87
_cell_measurement_theta_min 2.34
_cell_volume 2443.1(16)
_computing_cell_refinement 'SAINT v7.68A (Bruker, 2009)'
_computing_data_reduction 'SAINT v7.68A (Bruker, 2009)'
_computing_molecular_graphics 'Olex2 (Dolomanov et al., 2009)'
_computing_publication_material 'Olex2 (Dolomanov et al., 2009)'
_computing_structure_refinement 'XL (Sheldrick, 2008)'
_computing_structure_solution 'ShelXS (Sheldrick, 2008)'
_diffrn_ambient_temperature 130
_diffrn_measured_fraction_theta_full 0.993
_diffrn_measured_fraction_theta_max 0.993
_diffrn_measurement_device_type 'Bruker APEX-II CCD'
_diffrn_measurement_method '\f and \w scans'
_diffrn_radiation_monochromator graphite
_diffrn_radiation_type MoK\a
_diffrn_radiation_wavelength 0.71073
_diffrn_reflns_av_R_equivalents 0.0861
_diffrn_reflns_av_unetI/netI 0.0811
_diffrn_reflns_laue_measured_fraction_full 0.993
_diffrn_reflns_laue_measured_fraction_max 0.993
_diffrn_reflns_limit_h_max 11
_diffrn_reflns_limit_h_min -10
_diffrn_reflns_limit_k_max 13
_diffrn_reflns_limit_k_min -12
_diffrn_reflns_limit_l_max 27
_diffrn_reflns_limit_l_min -27
_diffrn_reflns_number 16481
_diffrn_reflns_point_group_measured_fraction_full 0.993
_diffrn_reflns_point_group_measured_fraction_max 0.993
_diffrn_reflns_theta_full 25.242
_diffrn_reflns_theta_max 25.498
_diffrn_reflns_theta_min 1.773
_diffrn_standards_number 0
_exptl_absorpt_coefficient_mu 0.172
_exptl_absorpt_correction_T_max 0.7456
_exptl_absorpt_correction_T_min 0.5332
_exptl_absorpt_correction_type multi-scan
_exptl_absorpt_process_details
;
SADABS-2008/1 (Bruker,2008) was used for absorption correction.
wR2(int) was 0.0851 before and 0.0684 after correction.
The Ratio of minimum to maximum transmission is 0.7151.
The \l/2 correction factor is 0.0015.
;
_exptl_crystal_colour colourless
_exptl_crystal_colour_primary colourless
_exptl_crystal_density_diffrn 1.317
_exptl_crystal_description block
_exptl_crystal_F_000 1032
_exptl_crystal_size_max 0.2
_exptl_crystal_size_mid 0.15
_exptl_crystal_size_min 0.05
_refine_diff_density_max 0.533
_refine_diff_density_min -0.428
_refine_diff_density_rms 0.077
_refine_ls_extinction_method none
_refine_ls_goodness_of_fit_ref 1.115
_refine_ls_hydrogen_treatment constr
_refine_ls_matrix_type full
_refine_ls_number_parameters 313
_refine_ls_number_reflns 4503
_refine_ls_number_restraints 0
_refine_ls_restrained_S_all 1.115
_refine_ls_R_factor_all 0.1101
_refine_ls_R_factor_gt 0.0766
_refine_ls_shift/su_max 0.008
_refine_ls_shift/su_mean 0.000
_refine_ls_structure_factor_coef Fsqd
_refine_ls_weighting_details 'w=1/[\s^2^(Fo^2^)+(0.0530P)^2^+4.2362P] where P=(Fo^2^+2Fc^2^)/3'
_refine_ls_weighting_scheme calc
_refine_ls_wR_factor_gt 0.1627
_refine_ls_wR_factor_ref 0.1787
_reflns_Friedel_coverage 0.000
_reflns_number_gt 3132
_reflns_number_total 4503
_reflns_threshold_expression 'I > 2\s(I)'
_cod_data_source_file c5cc08381h2.cif
_cod_data_source_block mo_dm14621_0m
_cod_original_cell_volume 2443.3(16)
_cod_database_code 7118703
_shelxl_version_number 2014-3
_shelx_space_group_comment
;
The symmetry employed for this shelxl refinement is uniquely defined
by the following loop, which should always be used as a source of
symmetry information in preference to the above space-group names.
They are only intended as comments.
;
_shelx_estimated_absorpt_t_max 0.991
_shelx_estimated_absorpt_t_min 0.966
_olex2_refinement_description
;
1. Fixed Uiso
 At 1.2 times of:
  All C(H) groups, All C(H,H) groups
 At 1.5 times of:
  All C(H,H,H) groups, All O(H) groups
2.a Ternary CH refined with riding coordinates:
 C5(H5), C6(H6)
2.b Secondary CH2 refined with riding coordinates:
 C1(H1A,H1B), C2(H2A,H2B), C3(H3A,H3B)
2.c Aromatic/amide H refined with riding coordinates:
 C8(H8), C9(H9), C10(H10), C11(H11), C21(H21), C22(H22), C24(H24), C25(H25)
2.d Idealised Me refined as rotating group:
 C15(H15A,H15B,H15C), C16(H16A,H16B,H16C), C17(H17A,H17B,H17C), C19(H19A,H19B,
 H19C), C26(H26A,H26B,H26C)
2.e Idealised tetrahedral OH refined as rotating group:
 O2(H2)
;
_olex2_submission_special_instructions 'No special instructions were received'

loop_
_space_group_symop_operation_xyz
'x, y, z'
'-x+1/2, y+1/2, -z+1/2'
'-x, -y, -z'
'x-1/2, -y-1/2, z-1/2'

loop_
_atom_site_label
_atom_site_type_symbol
_atom_site_fract_x
_atom_site_fract_y
_atom_site_fract_z
_atom_site_U_iso_or_equiv
_atom_site_adp_type
_atom_site_occupancy
_atom_site_site_symmetry_order
_atom_site_calc_flag
_atom_site_refinement_flags_posn
S1 S 0.62729(10) 0.83646(9) 0.73702(4) 0.0235(3) Uani 1 1 d .
O1 O 0.6663(3) 0.7912(3) 0.52784(11) 0.0285(7) Uani 1 1 d .
O2 O 0.5857(3) 0.9336(3) 0.45870(13) 0.0339(7) Uani 1 1 d .
H2 H 0.5192 0.9143 0.4772 0.051 Uiso 1 1 calc GR
O3 O 0.9273(3) 0.7507(3) 0.63694(13) 0.0364(8) Uani 1 1 d .
O4 O 0.6435(3) 0.7082(3) 0.72452(12) 0.0285(7) Uani 1 1 d .
O5 O 0.7075(3) 0.8929(3) 0.78498(11) 0.0284(7) Uani 1 1 d .
N1 N 0.7358(4) 1.0682(3) 0.58438(13) 0.0247(8) Uani 1 1 d .
N2 N 0.6587(3) 0.9120(3) 0.67800(13) 0.0238(8) Uani 1 1 d .
C1 C 0.7514(5) 1.1096(4) 0.64505(17) 0.0289(10) Uani 1 1 d .
H1A H 0.7389 1.2002 0.6463 0.035 Uiso 1 1 calc R
H1B H 0.8454 1.0907 0.6624 0.035 Uiso 1 1 calc R
C2 C 0.6491(5) 1.0483(4) 0.68091(18) 0.0280(9) Uani 1 1 d .
H2A H 0.6665 1.0752 0.7220 0.034 Uiso 1 1 calc R
H2B H 0.5554 1.0745 0.6663 0.034 Uiso 1 1 calc R
C3 C 0.6072(4) 0.8564(4) 0.62131(16) 0.0233(9) Uani 1 1 d .
H3A H 0.5386 0.9119 0.6007 0.028 Uiso 1 1 calc R
H3B H 0.5618 0.7768 0.6281 0.028 Uiso 1 1 calc R
C4 C 0.7256(4) 0.8350(4) 0.58343(16) 0.0227(9) Uani 1 1 d .
C5 C 0.8061(4) 0.9519(4) 0.57242(16) 0.0236(9) Uani 1 1 d .
H5 H 0.8990 0.9491 0.5944 0.028 Uiso 1 1 calc R
C6 C 0.8179(4) 0.9537(4) 0.50612(16) 0.0230(9) Uani 1 1 d .
H6 H 0.9100 0.9243 0.4970 0.028 Uiso 1 1 calc R
C7 C 0.7978(4) 1.0900(4) 0.49102(17) 0.0244(9) Uani 1 1 d .
C8 C 0.8183(4) 1.1546(4) 0.44151(18) 0.0298(10) Uani 1 1 d .
H8 H 0.8491 1.1132 0.4089 0.036 Uiso 1 1 calc R
C9 C 0.7939(5) 1.2809(4) 0.43911(19) 0.0355(11) Uani 1 1 d .
H9 H 0.8089 1.3262 0.4051 0.043 Uiso 1 1 calc R
C10 C 0.7476(5) 1.3406(4) 0.48668(19) 0.0356(11) Uani 1 1 d .
H10 H 0.7293 1.4266 0.4844 0.043 Uiso 1 1 calc R
C11 C 0.7273(4) 1.2773(4) 0.53785(18) 0.0299(10) Uani 1 1 d .
H11 H 0.6967 1.3187 0.5705 0.036 Uiso 1 1 calc R
C12 C 0.7538(4) 1.1506(4) 0.53914(17) 0.0247(9) Uani 1 1 d .
C13 C 0.7021(4) 0.8648(4) 0.48004(16) 0.0244(9) Uani 1 1 d .
C14 C 0.7431(4) 0.7764(4) 0.43211(18) 0.0312(10) Uani 1 1 d .
C15 C 0.8644(5) 0.6945(4) 0.4544(2) 0.0388(11) Uani 1 1 d .
H15A H 0.8419 0.6495 0.4891 0.058 Uiso 1 1 calc GR
H15B H 0.9452 0.7461 0.4644 0.058 Uiso 1 1 calc GR
H15C H 0.8835 0.6356 0.4240 0.058 Uiso 1 1 calc GR
C16 C 0.6213(5) 0.6932(4) 0.41300(19) 0.0363(11) Uani 1 1 d .
H16A H 0.6493 0.6304 0.3860 0.054 Uiso 1 1 calc GR
H16B H 0.5470 0.7431 0.3935 0.054 Uiso 1 1 calc GR
H16C H 0.5893 0.6529 0.4472 0.054 Uiso 1 1 calc GR
C17 C 0.7835(5) 0.8523(5) 0.37957(19) 0.0426(12) Uani 1 1 d .
H17A H 0.8058 0.7961 0.3486 0.064 Uiso 1 1 calc GR
H17B H 0.8635 0.9034 0.3918 0.064 Uiso 1 1 calc GR
H17C H 0.7069 0.9053 0.3650 0.064 Uiso 1 1 calc GR
C18 C 0.8166(5) 0.7295(4) 0.61081(17) 0.0282(10) Uani 1 1 d .
C19 C 0.7620(5) 0.6005(4) 0.60509(19) 0.0378(11) Uani 1 1 d .
H19A H 0.8291 0.5475 0.5885 0.057 Uiso 1 1 calc GR
H19B H 0.6763 0.6004 0.5795 0.057 Uiso 1 1 calc GR
H19C H 0.7449 0.5693 0.6436 0.057 Uiso 1 1 calc GR
C20 C 0.4525(4) 0.8633(4) 0.74637(17) 0.0248(9) Uani 1 1 d .
C21 C 0.4172(5) 0.9564(4) 0.78330(18) 0.0322(10) Uani 1 1 d .
H21 H 0.4857 1.0043 0.8048 0.039 Uiso 1 1 calc R
C22 C 0.2800(5) 0.9778(4) 0.78810(19) 0.0344(11) Uani 1 1 d .
H22 H 0.2550 1.0409 0.8136 0.041 Uiso 1 1 calc R
C23 C 0.1768(4) 0.9099(4) 0.75677(18) 0.0305(10) Uani 1 1 d .
C24 C 0.2162(4) 0.8184(4) 0.72090(19) 0.0330(10) Uani 1 1 d .
H24 H 0.1479 0.7706 0.6992 0.040 Uiso 1 1 calc R
C25 C 0.3530(4) 0.7936(4) 0.71532(18) 0.0318(10) Uani 1 1 d .
H25 H 0.3779 0.7294 0.6904 0.038 Uiso 1 1 calc R
C26 C 0.0275(5) 0.9338(5) 0.7625(2) 0.0459(13) Uani 1 1 d .
H26A H 0.0057 1.0198 0.7522 0.069 Uiso 1 1 calc GR
H26B H 0.0081 0.9185 0.8027 0.069 Uiso 1 1 calc GR
H26C H -0.0285 0.8787 0.7362 0.069 Uiso 1 1 calc GR

loop_
_atom_site_aniso_label
_atom_site_aniso_U_11
_atom_site_aniso_U_22
_atom_site_aniso_U_33
_atom_site_aniso_U_23
_atom_site_aniso_U_13
_atom_site_aniso_U_12
S1 0.0244(5) 0.0253(5) 0.0209(5) 0.0035(4) 0.0023(4) -0.0007(4)
O1 0.0391(17) 0.0276(16) 0.0184(14) 0.0005(12) 0.0001(12) -0.0110(13)
O2 0.0236(16) 0.0378(18) 0.0397(18) 0.0093(14) -0.0002(13) 0.0044(14)
O3 0.0323(18) 0.0358(18) 0.0398(19) 0.0061(14) -0.0032(15) 0.0023(14)
O4 0.0326(17) 0.0251(15) 0.0286(16) 0.0059(12) 0.0066(13) 0.0009(13)
O5 0.0287(16) 0.0337(16) 0.0222(14) 0.0006(12) -0.0009(12) -0.0030(13)
N1 0.035(2) 0.0206(17) 0.0181(17) 0.0015(14) 0.0024(14) -0.0027(15)
N2 0.0299(19) 0.0235(18) 0.0181(17) 0.0033(14) 0.0031(14) -0.0028(15)
C1 0.041(3) 0.024(2) 0.023(2) -0.0034(17) 0.0035(18) -0.0031(19)
C2 0.039(2) 0.022(2) 0.023(2) -0.0003(17) 0.0018(18) -0.0008(19)
C3 0.026(2) 0.023(2) 0.020(2) 0.0005(16) -0.0007(16) -0.0012(17)
C4 0.028(2) 0.023(2) 0.0164(19) -0.0014(16) -0.0004(16) -0.0057(18)
C5 0.025(2) 0.023(2) 0.022(2) 0.0008(17) -0.0012(16) -0.0035(17)
C6 0.024(2) 0.025(2) 0.020(2) 0.0017(16) 0.0023(16) -0.0006(17)
C7 0.025(2) 0.025(2) 0.022(2) 0.0014(17) 0.0027(17) -0.0050(17)
C8 0.037(2) 0.030(2) 0.023(2) 0.0035(18) 0.0032(18) -0.002(2)
C9 0.045(3) 0.034(3) 0.028(2) 0.007(2) 0.007(2) -0.004(2)
C10 0.047(3) 0.026(2) 0.034(2) 0.005(2) 0.004(2) 0.000(2)
C11 0.037(2) 0.024(2) 0.029(2) 0.0037(18) 0.0043(19) 0.0014(19)
C12 0.023(2) 0.026(2) 0.025(2) 0.0038(17) 0.0029(17) -0.0049(18)
C13 0.029(2) 0.026(2) 0.018(2) 0.0034(17) 0.0038(17) -0.0002(18)
C14 0.033(2) 0.033(2) 0.028(2) -0.0066(19) 0.0074(19) -0.002(2)
C15 0.038(3) 0.032(3) 0.047(3) -0.007(2) 0.009(2) 0.000(2)
C16 0.040(3) 0.039(3) 0.030(2) -0.006(2) 0.005(2) -0.005(2)
C17 0.053(3) 0.045(3) 0.030(2) -0.011(2) 0.010(2) -0.008(3)
C18 0.038(3) 0.030(2) 0.018(2) 0.0017(18) 0.0084(19) 0.001(2)
C19 0.059(3) 0.028(2) 0.026(2) 0.0028(19) 0.001(2) 0.004(2)
C20 0.028(2) 0.024(2) 0.023(2) 0.0052(17) 0.0039(17) -0.0014(17)
C21 0.037(3) 0.030(2) 0.030(2) -0.0008(19) 0.0060(19) -0.003(2)
C22 0.033(3) 0.037(3) 0.035(2) -0.006(2) 0.009(2) 0.005(2)
C23 0.033(2) 0.032(2) 0.027(2) 0.0117(19) 0.0025(19) 0.006(2)
C24 0.027(2) 0.037(3) 0.033(2) 0.001(2) -0.0043(19) -0.005(2)
C25 0.030(2) 0.035(2) 0.031(2) -0.004(2) 0.0038(19) -0.004(2)
C26 0.038(3) 0.061(3) 0.038(3) 0.000(2) 0.002(2) 0.015(3)

loop_
_atom_type_symbol
_atom_type_description
_atom_type_scat_dispersion_real
_atom_type_scat_dispersion_imag
_atom_type_scat_source
C C 0.0033 0.0016 'International Tables Vol C Tables 4.2.6.8 and 6.1.1.4'
H H 0.0000 0.0000 'International Tables Vol C Tables 4.2.6.8 and 6.1.1.4'
N N 0.0061 0.0033 'International Tables Vol C Tables 4.2.6.8 and 6.1.1.4'
O O 0.0106 0.0060 'International Tables Vol C Tables 4.2.6.8 and 6.1.1.4'
S S 0.1246 0.1234 'International Tables Vol C Tables 4.2.6.8 and 6.1.1.4'

loop_
_geom_angle_atom_site_label_1
_geom_angle_atom_site_label_2
_geom_angle_atom_site_label_3
_geom_angle
O4 S1 O5 120.48(18)
O4 S1 N2 106.47(17)
O4 S1 C20 108.17(18)
O5 S1 N2 107.09(17)
O5 S1 C20 107.56(18)
N2 S1 C20 106.26(18)
C13 O1 C4 113.2(3)
C13 O2 H2 109.5
C1 N1 C5 115.7(3)
C12 N1 C1 120.6(3)
C12 N1 C5 108.1(3)
C2 N2 S1 116.2(3)
C2 N2 C3 115.3(3)
C3 N2 S1 116.9(3)
N1 C1 H1A 109.2
N1 C1 H1B 109.2
N1 C1 C2 112.0(3)
H1A C1 H1B 107.9
C2 C1 H1A 109.2
C2 C1 H1B 109.2
N2 C2 C1 111.4(3)
N2 C2 H2A 109.4
N2 C2 H2B 109.4
C1 C2 H2A 109.4
C1 C2 H2B 109.4
H2A C2 H2B 108.0
N2 C3 H3A 109.5
N2 C3 H3B 109.5
N2 C3 C4 110.5(3)
H3A C3 H3B 108.1
C4 C3 H3A 109.5
C4 C3 H3B 109.5
O1 C4 C3 107.1(3)
O1 C4 C5 107.3(3)
O1 C4 C18 106.7(3)
C3 C4 C18 108.5(3)
C5 C4 C3 113.6(3)
C5 C4 C18 113.1(3)
N1 C5 C4 114.8(3)
N1 C5 H5 110.5
N1 C5 C6 104.8(3)
C4 C5 H5 110.5
C4 C5 C6 105.4(3)
C6 C5 H5 110.5
C5 C6 H6 111.1
C5 C6 C13 104.6(3)
C7 C6 C5 102.6(3)
C7 C6 H6 111.1
C7 C6 C13 115.8(3)
C13 C6 H6 111.1
C8 C7 C6 131.2(4)
C8 C7 C12 120.3(4)
C12 C7 C6 108.5(3)
C7 C8 H8 120.1
C7 C8 C9 119.9(4)
C9 C8 H8 120.1
C8 C9 H9 120.1
C10 C9 C8 119.7(4)
C10 C9 H9 120.1
C9 C10 H10 119.2
C9 C10 C11 121.6(4)
C11 C10 H10 119.2
C10 C11 H11 121.3
C10 C11 C12 117.4(4)
C12 C11 H11 121.3
C7 C12 N1 111.4(3)
C7 C12 C11 121.2(4)
C11 C12 N1 127.4(4)
O1 C13 C6 105.7(3)
O1 C13 C14 107.8(3)
O2 C13 O1 108.2(3)
O2 C13 C6 110.0(3)
O2 C13 C14 109.6(3)
C14 C13 C6 115.3(3)
C13 C14 C17 109.5(4)
C15 C14 C13 111.5(4)
C15 C14 C17 108.7(4)
C16 C14 C13 108.8(3)
C16 C14 C15 108.4(4)
C16 C14 C17 109.9(4)
C14 C15 H15A 109.5
C14 C15 H15B 109.5
C14 C15 H15C 109.5
H15A C15 H15B 109.5
H15A C15 H15C 109.5
H15B C15 H15C 109.5
C14 C16 H16A 109.5
C14 C16 H16B 109.5
C14 C16 H16C 109.5
H16A C16 H16B 109.5
H16A C16 H16C 109.5
H16B C16 H16C 109.5
C14 C17 H17A 109.5
C14 C17 H17B 109.5
C14 C17 H17C 109.5
H17A C17 H17B 109.5
H17A C17 H17C 109.5
H17B C17 H17C 109.5
O3 C18 C4 121.2(4)
O3 C18 C19 121.1(4)
C19 C18 C4 117.7(4)
C18 C19 H19A 109.5
C18 C19 H19B 109.5
C18 C19 H19C 109.5
H19A C19 H19B 109.5
H19A C19 H19C 109.5
H19B C19 H19C 109.5
C21 C20 S1 119.8(3)
C25 C20 S1 119.4(3)
C25 C20 C21 120.8(4)
C20 C21 H21 120.8
C22 C21 C20 118.4(4)
C22 C21 H21 120.8
C21 C22 H22 118.9
C21 C22 C23 122.3(4)
C23 C22 H22 118.9
C22 C23 C26 121.8(4)
C24 C23 C22 117.5(4)
C24 C23 C26 120.7(4)
C23 C24 H24 119.1
C23 C24 C25 121.9(4)
C25 C24 H24 119.1
C20 C25 C24 119.2(4)
C20 C25 H25 120.4
C24 C25 H25 120.4
C23 C26 H26A 109.5
C23 C26 H26B 109.5
C23 C26 H26C 109.5
H26A C26 H26B 109.5
H26A C26 H26C 109.5
H26B C26 H26C 109.5

loop_
_geom_bond_atom_site_label_1
_geom_bond_atom_site_label_2
_geom_bond_distance
S1 O4 1.432(3)
S1 O5 1.432(3)
S1 N2 1.644(3)
S1 C20 1.774(4)
O1 C4 1.437(4)
O1 C13 1.433(4)
O2 H2 0.8400
O2 C13 1.412(5)
O3 C18 1.212(5)
N1 C1 1.464(5)
N1 C5 1.476(5)
N1 C12 1.398(5)
N2 C2 1.482(5)
N2 C3 1.484(5)
C1 H1A 0.9900
C1 H1B 0.9900
C1 C2 1.515(6)
C2 H2A 0.9900
C2 H2B 0.9900
C3 H3A 0.9900
C3 H3B 0.9900
C3 C4 1.538(5)
C4 C5 1.528(5)
C4 C18 1.548(6)
C5 H5 1.0000
C5 C6 1.545(5)
C6 H6 1.0000
C6 C7 1.526(5)
C6 C13 1.565(5)
C7 C8 1.372(5)
C7 C12 1.395(6)
C8 H8 0.9500
C8 C9 1.390(6)
C9 H9 0.9500
C9 C10 1.388(6)
C10 H10 0.9500
C10 C11 1.396(6)
C11 H11 0.9500
C11 C12 1.397(6)
C13 C14 1.546(6)
C14 C15 1.533(6)
C14 C16 1.528(6)
C14 C17 1.548(6)
C15 H15A 0.9800
C15 H15B 0.9800
C15 H15C 0.9800
C16 H16A 0.9800
C16 H16B 0.9800
C16 H16C 0.9800
C17 H17A 0.9800
C17 H17B 0.9800
C17 H17C 0.9800
C18 C19 1.499(6)
C19 H19A 0.9800
C19 H19B 0.9800
C19 H19C 0.9800
C20 C21 1.386(6)
C20 C25 1.379(6)
C21 H21 0.9500
C21 C22 1.382(6)
C22 H22 0.9500
C22 C23 1.396(6)
C23 C24 1.371(6)
C23 C26 1.507(6)
C24 H24 0.9500
C24 C25 1.388(6)
C25 H25 0.9500
C26 H26A 0.9800
C26 H26B 0.9800
C26 H26C 0.9800

loop_
_geom_torsion_atom_site_label_1
_geom_torsion_atom_site_label_2
_geom_torsion_atom_site_label_3
_geom_torsion_atom_site_label_4
_geom_torsion
S1 N2 C2 C1 146.6(3)
S1 N2 C3 C4 -122.6(3)
S1 C20 C21 C22 177.8(3)
S1 C20 C25 C24 -177.3(3)
O1 C4 C5 N1 101.2(4)
O1 C4 C5 C6 -13.5(4)
O1 C4 C18 O3 139.5(4)
O1 C4 C18 C19 -41.8(4)
O1 C13 C14 C15 -59.3(4)
O1 C13 C14 C16 60.2(4)
O1 C13 C14 C17 -179.7(3)
O2 C13 C14 C15 -176.8(3)
O2 C13 C14 C16 -57.3(4)
O2 C13 C14 C17 62.8(4)
O4 S1 N2 C2 -179.5(3)
O4 S1 N2 C3 38.9(3)
O4 S1 C20 C21 150.1(3)
O4 S1 C20 C25 -31.9(4)
O5 S1 N2 C2 -49.4(3)
O5 S1 N2 C3 169.0(3)
O5 S1 C20 C21 18.5(4)
O5 S1 C20 C25 -163.5(3)
N1 C1 C2 N2 55.9(5)
N1 C5 C6 C7 19.0(4)
N1 C5 C6 C13 -102.2(3)
N2 S1 C20 C21 -95.9(3)
N2 S1 C20 C25 82.1(4)
N2 C3 C4 O1 -175.2(3)
N2 C3 C4 C5 -56.9(4)
N2 C3 C4 C18 69.9(4)
C1 N1 C5 C4 84.5(4)
C1 N1 C5 C6 -160.4(3)
C1 N1 C12 C7 152.1(4)
C1 N1 C12 C11 -30.7(6)
C2 N2 C3 C4 95.5(4)
C3 N2 C2 C1 -71.2(4)
C3 C4 C5 N1 -17.0(5)
C3 C4 C5 C6 -131.7(3)
C3 C4 C18 O3 -105.3(4)
C3 C4 C18 C19 73.3(4)
C4 O1 C13 O2 -107.2(4)
C4 O1 C13 C6 10.6(4)
C4 O1 C13 C14 134.4(3)
C4 C5 C6 C7 140.4(3)
C4 C5 C6 C13 19.2(4)
C5 N1 C1 C2 -83.9(4)
C5 N1 C12 C7 15.8(4)
C5 N1 C12 C11 -167.0(4)
C5 C4 C18 O3 21.8(5)
C5 C4 C18 C19 -159.6(3)
C5 C6 C7 C8 168.0(4)
C5 C6 C7 C12 -10.4(4)
C5 C6 C13 O1 -18.3(4)
C5 C6 C13 O2 98.2(3)
C5 C6 C13 C14 -137.2(3)
C6 C7 C8 C9 -178.9(4)
C6 C7 C12 N1 -2.8(5)
C6 C7 C12 C11 179.8(4)
C6 C13 C14 C15 58.4(5)
C6 C13 C14 C16 177.9(3)
C6 C13 C14 C17 -62.0(5)
C7 C6 C13 O1 -130.4(3)
C7 C6 C13 O2 -13.8(5)
C7 C6 C13 C14 110.7(4)
C7 C8 C9 C10 -0.6(7)
C8 C7 C12 N1 178.5(4)
C8 C7 C12 C11 1.2(6)
C8 C9 C10 C11 1.3(7)
C9 C10 C11 C12 -0.8(7)
C10 C11 C12 N1 -177.4(4)
C10 C11 C12 C7 -0.4(6)
C12 N1 C1 C2 142.8(4)
C12 N1 C5 C4 -136.7(3)
C12 N1 C5 C6 -21.7(4)
C12 C7 C8 C9 -0.6(6)
C13 O1 C4 C3 124.1(3)
C13 O1 C4 C5 1.8(4)
C13 O1 C4 C18 -119.8(3)
C13 C6 C7 C8 -78.8(6)
C13 C6 C7 C12 102.8(4)
C18 C4 C5 N1 -141.3(3)
C18 C4 C5 C6 103.9(4)
C20 S1 N2 C2 65.4(3)
C20 S1 N2 C3 -76.3(3)
C20 C21 C22 C23 -0.6(7)
C21 C20 C25 C24 0.7(6)
C21 C22 C23 C24 0.8(6)
C21 C22 C23 C26 179.8(4)
C22 C23 C24 C25 -0.3(6)
C23 C24 C25 C20 -0.4(7)
C25 C20 C21 C22 -0.2(6)
C26 C23 C24 C25 -179.3(4)
